data_7206463
loop_
_publ_author_name
'Guo, Jixi'
'Jia, Dianzeng'
'Liu, Lang'
'Yuan, Hui'
'Guo, Mingxi'
'Wu, Dongling'
'Li, Feng'

_publ_section_title
;
 Photochromism and mechanism of pyrazolones in crystals: structural
 variations directly observed by X-ray diffraction
;
_journal_issue 33
_journal_name_full 'Journal of Materials Chemistry'
_journal_page_first 12202
_journal_paper_doi 10.1039/c1jm12267c
_journal_volume 21
_journal_year 2011
_chemical_formula_sum 'C24 H19 Cl F N5 O S'
_chemical_formula_weight 479.95
_chemical_name_systematic
;
?
;
_space_group_IT_number 14
_symmetry_cell_setting monoclinic
_symmetry_space_group_name_Hall '-P 2ybc'
_symmetry_space_group_name_H-M 'P 1 21/c 1'
_atom_sites_solution_hydrogens geom
_atom_sites_solution_primary direct
_atom_sites_solution_secondary difmap
_audit_creation_method SHELXL-97
_cell_angle_alpha 90.00
_cell_angle_beta 107.9890(10)
_cell_angle_gamma 90.00
_cell_formula_units_Z 4
_cell_length_a 12.4255(8)
_cell_length_b 14.4075(8)
_cell_length_c 13.4165(7)
_cell_measurement_reflns_used 10900
_cell_measurement_temperature 293(2)
_cell_measurement_theta_max 27.46
_cell_measurement_theta_min 3.04
_cell_volume 2284.4(2)
_computing_cell_refinement 'Rapid Auto Version 3.0 (Rigaku 2004)'
_computing_data_collection 'Rapid Auto Version 3.0 (Rigaku 2004)'
_computing_data_reduction 'Rapid Auto Version 3.0 (Rigaku 2004)'
_computing_molecular_graphics 'SHELXTL 5.1 (Bruker AXS, 2000)'
_computing_publication_material 'SHELXTL 5.1 (Bruker AXS, 2000)'
_computing_structure_refinement 'SHELXL-97 (Sheldrick, 1997)'
_computing_structure_solution 'SHELXS-97 (Sheldrick, 1990)'
_diffrn_ambient_temperature 293(2)
_diffrn_measured_fraction_theta_full 0.991
_diffrn_measured_fraction_theta_max 0.991
_diffrn_measurement_device_type 'Rigaku R-axis Spider'
_diffrn_measurement_method '\w scans'
_diffrn_radiation_monochromator graphite
_diffrn_radiation_source 'Rotating Anode'
_diffrn_radiation_type MoK\a
_diffrn_radiation_wavelength 0.71073
_diffrn_reflns_av_R_equivalents 0.0436
_diffrn_reflns_av_sigmaI/netI 0.0382
_diffrn_reflns_limit_h_max 15
_diffrn_reflns_limit_h_min -14
_diffrn_reflns_limit_k_max 17
_diffrn_reflns_limit_k_min -17
_diffrn_reflns_limit_l_max 15
_diffrn_reflns_limit_l_min -16
_diffrn_reflns_number 17794
_diffrn_reflns_theta_full 25.50
_diffrn_reflns_theta_max 25.50
_diffrn_reflns_theta_min 3.04
_diffrn_standards_decay_% 0
_diffrn_standards_interval_count 0
_diffrn_standards_interval_time 0
_diffrn_standards_number 0
_exptl_absorpt_coefficient_mu 0.294
_exptl_absorpt_correction_type empirical
_exptl_absorpt_process_details
;
Higashi, T. (1995). Program for
Absorption Correction. Rigaku Corporation, Tokyo, Japan.
;
_exptl_crystal_colour colorless
_exptl_crystal_density_diffrn 1.396
_exptl_crystal_density_method 'not measured'
_exptl_crystal_description chunk
_exptl_crystal_F_000 992
_exptl_crystal_size_max 0.3
_exptl_crystal_size_mid 0.2
_exptl_crystal_size_min 0.2
_refine_diff_density_max 0.451
_refine_diff_density_min -0.513
_refine_diff_density_rms 0.094
_refine_ls_extinction_coef 0.027(4)
_refine_ls_extinction_expression Fc^*^=kFc[1+0.001xFc^2^\l^3^/sin(2\q)]^-1/4^
_refine_ls_extinction_method SHELXL
_refine_ls_goodness_of_fit_ref 1.086
_refine_ls_hydrogen_treatment mixed
_refine_ls_matrix_type full
_refine_ls_number_parameters 370
_refine_ls_number_reflns 4207
_refine_ls_number_restraints 28
_refine_ls_restrained_S_all 1.085
_refine_ls_R_factor_all 0.1091
_refine_ls_R_factor_gt 0.0699
_refine_ls_shift/su_max 0.001
_refine_ls_shift/su_mean 0.000
_refine_ls_structure_factor_coef Fsqd
_refine_ls_weighting_details 'calc w=1/[\s^2^(Fo^2^)+(0.1281P)^2^+1.9984P] where P=(Fo^2^+2Fc^2^)/3'
_refine_ls_weighting_scheme calc
_refine_ls_wR_factor_gt 0.1843
_refine_ls_wR_factor_ref 0.2482
_reflns_number_gt 2783
_reflns_number_total 4207
_reflns_threshold_expression >2sigma(I)
_cod_data_source_file c1jm12267c.txt
_cod_data_source_block g0750
_cod_depositor_comments
;
The following automatic conversions were performed:

'_symmetry_cell_setting' value 'Monoclinic' changed to 'monoclinic'
according to /home/saulius/struct/CIF-dictionaries/cif_core.dic
dictionary named 'cif_core.dic' version 2.4.1 from
2010-06-29.

'_exptl_absorpt_correction_type' value 'Empirical'
changed to 'empirical' according to
/home/saulius/struct/CIF-dictionaries/cif_core.dic dictionary named
'cif_core.dic' version 2.4.1 from 2010-06-29.

Automatic conversion script
Id: cif_fix_values 1715 2011-07-08 13:25:40Z adriana 
;
_cod_original_sg_symbol_H-M P2(1)/c
_cod_database_code 7206463

loop_
_symmetry_equiv_pos_as_xyz
'x, y, z'
'-x, y+1/2, -z+1/2'
'-x, -y, -z'
'x, -y-1/2, z-1/2'

loop_
_atom_site_label
_atom_site_type_symbol
_atom_site_fract_x
_atom_site_fract_y
_atom_site_fract_z
_atom_site_U_iso_or_equiv
_atom_site_adp_type
_atom_site_occupancy
_atom_site_symmetry_multiplicity
_atom_site_calc_flag
_atom_site_refinement_flags
_atom_site_disorder_assembly
_atom_site_disorder_group
Cl Cl 0.67099(13) 0.65398(13) 0.93441(11) 0.0831(7) Uani 0.871(4) 1 d PD A 1
Cl' Cl 0.8282(11) 0.7756(8) 0.6709(9) 0.091(4) Uani 0.129(4) 1 d PD A 2
S S 0.20957(9) 0.64780(9) 0.58802(9) 0.0648(4) Uani 1 1 d . . .
F F 1.1196(3) 0.4723(3) 0.8932(3) 0.1332(16) Uani 1 1 d . . .
O O 0.4639(3) 0.6776(2) 0.4600(2) 0.0650(8) Uani 1 1 d D . .
N1 N 0.5953(3) 0.5776(2) 0.4283(2) 0.0548(9) Uani 1 1 d . . .
N2 N 0.6998(3) 0.5427(3) 0.4871(3) 0.0564(9) Uani 1 1 d D . .
N3 N 0.5327(3) 0.6897(2) 0.7159(3) 0.0529(8) Uani 1 1 d . A .
N4 N 0.4296(3) 0.6607(2) 0.6483(3) 0.0538(9) Uani 1 1 d D . .
N5 N 0.3487(3) 0.6967(3) 0.7756(3) 0.0629(10) Uani 1 1 d D . .
C1 C 0.4507(4) 0.5900(3) 0.2607(3) 0.0616(11) Uani 1 1 d . . .
H1A H 0.3959 0.5956 0.2944 0.074 Uiso 1 1 calc R . .
C2 C 0.4215(4) 0.5938(3) 0.1523(3) 0.0683(12) Uani 1 1 d . . .
H2A H 0.3465 0.6045 0.1133 0.082 Uiso 1 1 calc R . .
C3 C 0.5005(5) 0.5821(4) 0.1013(4) 0.0723(13) Uani 1 1 d . . .
H3A H 0.4791 0.5841 0.0285 0.087 Uiso 1 1 calc R . .
C4 C 0.6117(5) 0.5673(4) 0.1587(4) 0.0738(13) Uani 1 1 d . . .
H4A H 0.6655 0.5583 0.1244 0.089 Uiso 1 1 calc R . .
C5 C 0.6443(4) 0.5657(3) 0.2681(3) 0.0623(11) Uani 1 1 d . . .
H5A H 0.7197 0.5567 0.3070 0.075 Uiso 1 1 calc R . .
C6 C 0.5634(4) 0.5777(3) 0.3173(3) 0.0524(10) Uani 1 1 d . . .
C7 C 0.5523(3) 0.6306(3) 0.4933(3) 0.0524(10) Uani 1 1 d . . .
C8 C 0.6295(3) 0.6211(3) 0.5974(3) 0.0501(9) Uani 1 1 d . A .
C9 C 0.7173(3) 0.5656(3) 0.5892(3) 0.0500(9) Uani 1 1 d . . .
C10 C 0.8214(3) 0.5339(3) 0.6673(3) 0.0530(10) Uani 1 1 d . . .
C11 C 0.9239(4) 0.5371(4) 0.6448(4) 0.0679(12) Uani 1 1 d . . .
H11A H 0.9240 0.5535 0.5778 0.081 Uiso 1 1 calc R . .
C12 C 1.0243(4) 0.5164(4) 0.7198(4) 0.0794(14) Uani 1 1 d . . .
H12A H 1.0926 0.5189 0.7051 0.095 Uiso 1 1 calc R . .
C13 C 1.0200(4) 0.4918(4) 0.8172(4) 0.0826(15) Uani 1 1 d . . .
C14 C 0.9226(4) 0.4852(4) 0.8422(4) 0.0763(14) Uani 1 1 d . . .
H14A H 0.9232 0.4662 0.9087 0.092 Uiso 1 1 calc R . .
C15 C 0.8232(4) 0.5073(3) 0.7665(3) 0.0599(11) Uani 1 1 d . . .
H15A H 0.7556 0.5043 0.7825 0.072 Uiso 1 1 calc R . .
C16 C 0.6233(3) 0.6707(3) 0.6910(3) 0.0495(9) Uani 1 1 d D . .
C17 C 0.7327(3) 0.7074(3) 0.7635(3) 0.0451(11) Uani 0.871(4) 1 d PD A 1
C18 C 0.8091(3) 0.7465(4) 0.7194(3) 0.0624(14) Uani 0.871(4) 1 d PD A 1
H18A H 0.7904 0.7521 0.6470 0.075 Uiso 0.871(4) 1 calc PR A 1
C19 C 0.9135(3) 0.7774(4) 0.7827(3) 0.0755(16) Uani 0.871(4) 1 d PD A 1
H19A H 0.9648 0.8032 0.7527 0.091 Uiso 0.871(4) 1 calc PR A 1
C20 C 0.9414(4) 0.7700(5) 0.8906(3) 0.089(2) Uani 0.871(4) 1 d PD A 1
H20A H 1.0127 0.7881 0.9330 0.107 Uiso 0.871(4) 1 calc PR A 1
C21 C 0.8628(4) 0.7355(5) 0.9352(3) 0.082(2) Uani 0.871(4) 1 d PD A 1
H21A H 0.8797 0.7338 1.0077 0.098 Uiso 0.871(4) 1 calc PR A 1
C22 C 0.7591(3) 0.7034(4) 0.8719(3) 0.0600(14) Uani 0.871(4) 1 d PD A 1
C17' C 0.7150(12) 0.689(2) 0.7923(6) 0.065(14) Uani 0.129(4) 1 d PD A 2
C18' C 0.719(2) 0.6452(18) 0.8859(13) 0.11(2) Uani 0.129(4) 1 d PD A 2
H18B H 0.6645 0.6019 0.8879 0.132 Uiso 0.129(4) 1 calc PR A 2
C19' C 0.806(2) 0.667(3) 0.9766(8) 0.087(12) Uiso 0.129(4) 1 d PD A 2
H19B H 0.7991 0.6528 1.0419 0.105 Uiso 0.129(4) 1 calc PR A 2
C20' C 0.904(2) 0.709(2) 0.9689(12) 0.12(3) Uani 0.129(4) 1 d PD A 2
H20B H 0.9684 0.7124 1.0268 0.140 Uiso 0.129(4) 1 calc PR A 2
C21' C 0.9032(17) 0.746(3) 0.8732(19) 0.087(15) Uiso 0.129(4) 1 d PD A 2
H21B H 0.9612 0.7855 0.8693 0.104 Uiso 0.129(4) 1 calc PR A 2
C22' C 0.8155(15) 0.725(2) 0.7834(12) 0.075(12) Uani 0.129(4) 1 d PD A 2
C23 C 0.3364(3) 0.6715(3) 0.6779(3) 0.0530(10) Uani 1 1 d . . .
C24 C 0.2579(4) 0.7099(5) 0.8198(4) 0.0937(19) Uani 1 1 d . . .
H24A H 0.2885 0.7282 0.8919 0.141 Uiso 1 1 calc R . .
H24B H 0.2167 0.6529 0.8156 0.141 Uiso 1 1 calc R . .
H24C H 0.2079 0.7575 0.7815 0.141 Uiso 1 1 calc R . .
H1O H 0.427(16) 0.658(16) 0.496(15) 0.17(12) Uiso 0.37(9) 1 d PD B 1
H2N H 0.720(4) 0.491(2) 0.466(4) 0.03(2) Uiso 0.63(9) 1 d PD B 2
H4N H 0.430(5) 0.666(4) 0.5845(18) 0.11(2) Uiso 1 1 d D . .
H5N H 0.416(2) 0.710(4) 0.815(3) 0.083(17) Uiso 1 1 d D . .

loop_
_atom_site_aniso_label
_atom_site_aniso_U_11
_atom_site_aniso_U_22
_atom_site_aniso_U_33
_atom_site_aniso_U_23
_atom_site_aniso_U_13
_atom_site_aniso_U_12
Cl 0.0710(10) 0.1222(14) 0.0550(8) 0.0103(7) 0.0176(7) -0.0047(8)
Cl' 0.108(9) 0.080(8) 0.091(8) 0.014(6) 0.042(7) -0.026(6)
S 0.0463(7) 0.0794(9) 0.0628(7) -0.0121(5) 0.0082(5) 0.0053(5)
F 0.063(2) 0.209(5) 0.104(3) 0.010(3) -0.0097(18) 0.039(2)
O 0.0565(19) 0.085(2) 0.0505(16) 0.0013(14) 0.0126(14) 0.0189(16)
N1 0.052(2) 0.064(2) 0.0468(18) -0.0003(14) 0.0127(15) 0.0075(16)
N2 0.052(2) 0.062(2) 0.0538(19) -0.0055(15) 0.0137(15) 0.0083(17)
N3 0.0381(18) 0.061(2) 0.0550(19) -0.0058(15) 0.0081(14) -0.0010(15)
N4 0.0427(19) 0.064(2) 0.054(2) -0.0058(15) 0.0145(15) 0.0016(15)
N5 0.051(2) 0.084(3) 0.055(2) -0.0165(18) 0.0172(17) -0.0069(19)
C1 0.054(3) 0.071(3) 0.056(2) -0.0067(19) 0.012(2) -0.007(2)
C2 0.069(3) 0.076(3) 0.052(2) -0.005(2) 0.007(2) -0.003(2)
C3 0.090(4) 0.077(3) 0.053(2) -0.001(2) 0.026(2) -0.007(3)
C4 0.087(4) 0.081(3) 0.062(3) 0.005(2) 0.036(3) 0.004(3)
C5 0.065(3) 0.074(3) 0.052(2) 0.0017(19) 0.025(2) 0.006(2)
C6 0.064(3) 0.052(2) 0.0428(19) 0.0001(15) 0.0184(18) -0.0023(19)
C7 0.048(2) 0.059(2) 0.050(2) 0.0010(17) 0.0142(17) 0.0064(18)
C8 0.043(2) 0.057(2) 0.048(2) -0.0020(16) 0.0126(16) 0.0007(17)
C9 0.045(2) 0.054(2) 0.050(2) -0.0017(16) 0.0148(17) 0.0007(17)
C10 0.043(2) 0.054(2) 0.060(2) -0.0022(17) 0.0123(17) 0.0036(17)
C11 0.049(3) 0.082(3) 0.077(3) 0.002(2) 0.026(2) 0.005(2)
C12 0.052(3) 0.094(4) 0.091(4) -0.003(3) 0.019(3) 0.011(2)
C13 0.049(3) 0.104(4) 0.081(3) 0.000(3) -0.001(2) 0.014(3)
C14 0.057(3) 0.105(4) 0.062(3) 0.007(2) 0.010(2) 0.011(3)
C15 0.047(2) 0.074(3) 0.058(2) 0.0030(19) 0.0157(19) 0.001(2)
C16 0.039(2) 0.057(2) 0.050(2) -0.0038(16) 0.0095(16) 0.0032(17)
C17 0.040(3) 0.054(3) 0.048(3) -0.005(2) 0.023(2) -0.007(2)
C18 0.054(3) 0.063(4) 0.069(4) -0.004(3) 0.016(3) -0.007(3)
C19 0.060(3) 0.082(4) 0.084(4) -0.009(3) 0.021(3) -0.018(3)
C20 0.059(4) 0.113(6) 0.083(4) -0.020(4) 0.003(3) -0.025(4)
C21 0.070(4) 0.105(6) 0.059(3) -0.015(3) 0.004(3) -0.006(4)
C22 0.051(3) 0.075(4) 0.048(3) -0.008(2) 0.006(2) 0.001(2)
C17' 0.07(2) 0.09(2) 0.09(3) -0.030(18) 0.11(2) -0.064(18)
C18' 0.06(2) 0.18(5) 0.12(4) -0.09(4) 0.06(3) 0.01(3)
C20' 0.10(4) 0.05(2) 0.17(6) -0.06(3) -0.01(4) 0.05(3)
C22' 0.06(3) 0.06(2) 0.11(4) 0.00(2) 0.05(3) -0.01(2)
C23 0.047(2) 0.053(2) 0.058(2) -0.0046(17) 0.0150(18) 0.0004(17)
C24 0.065(3) 0.145(6) 0.081(3) -0.043(3) 0.037(3) -0.024(3)

loop_
_atom_type_symbol
_atom_type_description
_atom_type_scat_dispersion_real
_atom_type_scat_dispersion_imag
_atom_type_scat_source
C C 0.0033 0.0016 'International Tables Vol C Tables 4.2.6.8 and 6.1.1.4'
H H 0.0000 0.0000 'International Tables Vol C Tables 4.2.6.8 and 6.1.1.4'
N N 0.0061 0.0033 'International Tables Vol C Tables 4.2.6.8 and 6.1.1.4'
O O 0.0106 0.0060 'International Tables Vol C Tables 4.2.6.8 and 6.1.1.4'
F F 0.0171 0.0103 'International Tables Vol C Tables 4.2.6.8 and 6.1.1.4'
S S 0.1246 0.1234 'International Tables Vol C Tables 4.2.6.8 and 6.1.1.4'
Cl Cl 0.1484 0.1585 'International Tables Vol C Tables 4.2.6.8 and 6.1.1.4'

loop_
_geom_angle_atom_site_label_1
_geom_angle_atom_site_label_2
_geom_angle_atom_site_label_3
_geom_angle
C7 O H1O 101(10)
C7 N1 N2 108.5(3)
C7 N1 C6 128.6(3)
N2 N1 C6 120.4(3)
C9 N2 N1 108.3(3)
C9 N2 H2N 124(4)
N1 N2 H2N 116(4)
C16 N3 N4 117.9(3)
C23 N4 N3 118.6(3)
C23 N4 H4N 124(4)
N3 N4 H4N 109(4)
C23 N5 C24 125.4(4)
C23 N5 H5N 118(4)
C24 N5 H5N 116(4)
C6 C1 C2 118.2(4)
C6 C1 H1A 120.9
C2 C1 H1A 120.9
C3 C2 C1 121.6(5)
C3 C2 H2A 119.2
C1 C2 H2A 119.2
C2 C3 C4 119.4(4)
C2 C3 H3A 120.3
C4 C3 H3A 120.3
C3 C4 C5 120.4(4)
C3 C4 H4A 119.8
C5 C4 H4A 119.8
C6 C5 C4 119.0(4)
C6 C5 H5A 120.5
C4 C5 H5A 120.5
C5 C6 C1 121.4(4)
C5 C6 N1 119.7(4)
C1 C6 N1 118.9(4)
O C7 N1 122.8(4)
O C7 C8 130.5(4)
N1 C7 C8 106.7(3)
C9 C8 C7 106.5(3)
C9 C8 C16 126.9(3)
C7 C8 C16 126.1(3)
N2 C9 C8 109.6(3)
N2 C9 C10 118.4(3)
C8 C9 C10 131.9(4)
C15 C10 C11 118.3(4)
C15 C10 C9 121.6(4)
C11 C10 C9 119.8(4)
C12 C11 C10 121.1(5)
C12 C11 H11A 119.4
C10 C11 H11A 119.4
C13 C12 C11 117.4(5)
C13 C12 H12A 121.3
C11 C12 H12A 121.3
C14 C13 F 118.1(5)
C14 C13 C12 123.7(5)
F C13 C12 118.1(5)
C13 C14 C15 117.9(5)
C13 C14 H14A 121.0
C15 C14 H14A 121.0
C14 C15 C10 121.4(4)
C14 C15 H15A 119.3
C10 C15 H15A 119.3
N3 C16 C8 127.0(3)
N3 C16 C17 116.2(3)
C8 C16 C17 116.7(3)
N3 C16 C17' 101.9(9)
C8 C16 C17' 129.2(11)
C17 C16 C17' 21.8(6)
C18 C17 C22 119.5(3)
C18 C17 C16 118.0(3)
C22 C17 C16 122.5(3)
C17 C18 C19 120.3(3)
C17 C18 H18A 119.9
C19 C18 H18A 119.9
C20 C19 C18 120.1(3)
C20 C19 H19A 120.0
C18 C19 H19A 120.0
C19 C20 C21 119.8(3)
C19 C20 H20A 120.1
C21 C20 H20A 120.1
C22 C21 C20 120.0(3)
C22 C21 H21A 120.0
C20 C21 H21A 120.0
C21 C22 C17 120.2(2)
C21 C22 Cl 116.7(3)
C17 C22 Cl 123.1(3)
C22' C17' C18' 117.4(13)
C22' C17' C16 115.9(11)
C18' C17' C16 123.2(14)
C19' C18' C17' 119.6(4)
C19' C18' H18B 120.2
C17' C18' H18B 120.2
C18' C19' C20' 119.5(4)
C18' C19' H19B 120.2
C20' C19' H19B 120.2
C21' C20' C19' 118.8(10)
C21' C20' H20B 120.6
C19' C20' H20B 120.6
C22' C21' C20' 119.6(4)
C22' C21' H21B 120.2
C20' C21' H21B 120.2
C21' C22' C17' 119.6(4)
C21' C22' Cl' 113.7(14)
C17' C22' Cl' 124.1(13)
N5 C23 N4 118.5(4)
N5 C23 S 123.8(3)
N4 C23 S 117.6(3)
N5 C24 H24A 109.5
N5 C24 H24B 109.5
H24A C24 H24B 109.5
N5 C24 H24C 109.5
H24A C24 H24C 109.5
H24B C24 H24C 109.5

loop_
_geom_bond_atom_site_label_1
_geom_bond_atom_site_label_2
_geom_bond_distance
Cl C22 1.726(3)
Cl' C22' 1.729(3)
S C23 1.697(4)
F C13 1.368(5)
O C7 1.250(5)
O H1O 0.820(10)
N1 C7 1.384(5)
N1 N2 1.389(5)
N1 C6 1.419(5)
N2 C9 1.360(5)
N2 H2N 0.861(10)
N3 C16 1.299(5)
N3 N4 1.385(4)
N4 C23 1.344(5)
N4 H4N 0.862(10)
N5 C23 1.323(5)
N5 C24 1.441(6)
N5 H5N 0.861(10)
C1 C6 1.383(6)
C1 C2 1.387(6)
C1 H1A 0.9300
C2 C3 1.369(7)
C2 H2A 0.9300
C3 C4 1.375(7)
C3 H3A 0.9300
C4 C5 1.398(6)
C4 H4A 0.9300
C5 C6 1.373(6)
C5 H5A 0.9300
C7 C8 1.436(5)
C8 C9 1.383(5)
C8 C16 1.468(5)
C9 C10 1.464(5)
C10 C15 1.379(6)
C10 C11 1.397(6)
C11 C12 1.372(7)
C11 H11A 0.9300
C12 C13 1.370(8)
C12 H12A 0.9300
C13 C14 1.355(7)
C14 C15 1.373(6)
C14 H14A 0.9300
C15 H15A 0.9300
C16 C17 1.502(3)
C16 C17' 1.502(3)
C17 C18 1.385(3)
C17 C22 1.389(3)
C18 C19 1.386(3)
C18 H18A 0.9300
C19 C20 1.385(3)
C19 H19A 0.9300
C20 C21 1.386(3)
C20 H20A 0.9300
C21 C22 1.386(3)
C21 H21A 0.9300
C17' C22' 1.390(3)
C17' C18' 1.390(3)
C18' C19' 1.389(3)
C18' H18B 0.9300
C19' C20' 1.389(3)
C19' H19B 0.9300
C20' C21' 1.389(3)
C20' H20B 0.9300
C21' C22' 1.389(3)
C21' H21B 0.9300
C24 H24A 0.9600
C24 H24B 0.9600
C24 H24C 0.9600

loop_
_geom_hbond_atom_site_label_D
_geom_hbond_atom_site_label_H
_geom_hbond_atom_site_label_A
_geom_hbond_distance_DH
_geom_hbond_distance_HA
_geom_hbond_distance_DA
_geom_hbond_angle_DHA
_geom_hbond_site_symmetry_A
N2 H2N S 0.861(10) 2.385(12) 3.243(4) 175(5) 3_666
N4 H4N O 0.862(10) 1.850(17) 2.700(5) 168(6) .
O H1O N4 0.820(10) 2.03(15) 2.700(5) 139(21) .
N5 H5N N3 0.861(10) 2.28(5) 2.647(5) 106(4) .
N5 H5N O 0.861(10) 2.45(4) 3.043(5) 126(4) 4_576

loop_
_geom_torsion_atom_site_label_1
_geom_torsion_atom_site_label_2
_geom_torsion_atom_site_label_3
_geom_torsion_atom_site_label_4
_geom_torsion
C7 N1 N2 C9 5.9(5)
C6 N1 N2 C9 169.4(3)
C16 N3 N4 C23 173.4(4)
C6 C1 C2 C3 2.6(7)
C1 C2 C3 C4 -0.8(8)
C2 C3 C4 C5 -1.0(8)
C3 C4 C5 C6 1.0(7)
C4 C5 C6 C1 0.9(7)
C4 C5 C6 N1 -179.1(4)
C2 C1 C6 C5 -2.6(7)
C2 C1 C6 N1 177.4(4)
C7 N1 C6 C5 143.4(4)
N2 N1 C6 C5 -16.4(6)
C7 N1 C6 C1 -36.6(6)
N2 N1 C6 C1 163.6(4)
N2 N1 C7 O 173.4(4)
C6 N1 C7 O 11.7(7)
N2 N1 C7 C8 -4.9(4)
C6 N1 C7 C8 -166.6(4)
O C7 C8 C9 -175.9(5)
N1 C7 C8 C9 2.2(5)
O C7 C8 C16 -3.3(7)
N1 C7 C8 C16 174.8(4)
N1 N2 C9 C8 -4.5(5)
N1 N2 C9 C10 178.3(3)
C7 C8 C9 N2 1.4(5)
C16 C8 C9 N2 -171.2(4)
C7 C8 C9 C10 178.1(4)
C16 C8 C9 C10 5.5(7)
N2 C9 C10 C15 -144.0(4)
C8 C9 C10 C15 39.6(7)
N2 C9 C10 C11 41.1(6)
C8 C9 C10 C11 -135.3(5)
C15 C10 C11 C12 -1.4(7)
C9 C10 C11 C12 173.6(4)
C10 C11 C12 C13 0.5(8)
C11 C12 C13 C14 1.4(9)
C11 C12 C13 F -179.1(5)
F C13 C14 C15 178.3(5)
C12 C13 C14 C15 -2.2(9)
C13 C14 C15 C10 1.2(8)
C11 C10 C15 C14 0.6(7)
C9 C10 C15 C14 -174.4(4)
N4 N3 C16 C8 0.1(6)
N4 N3 C16 C17 177.1(3)
N4 N3 C16 C17' -165.4(13)
C9 C8 C16 N3 -149.1(4)
C7 C8 C16 N3 39.7(7)
C9 C8 C16 C17 33.9(6)
C7 C8 C16 C17 -137.3(4)
C9 C8 C16 C17' 12.4(15)
C7 C8 C16 C17' -158.7(14)
N3 C16 C17 C18 -137.1(5)
C8 C16 C17 C18 40.2(6)
C17' C16 C17 C18 171(4)
N3 C16 C17 C22 42.9(6)
C8 C16 C17 C22 -139.8(5)
C17' C16 C17 C22 -9(4)
C22 C17 C18 C19 3.0(8)
C16 C17 C18 C19 -177.0(5)
C17 C18 C19 C20 -0.5(10)
C18 C19 C20 C21 -2.9(11)
C19 C20 C21 C22 3.8(12)
C20 C21 C22 C17 -1.3(10)
C20 C21 C22 Cl 175.4(6)
C18 C17 C22 C21 -2.1(9)
C16 C17 C22 C21 177.9(5)
C18 C17 C22 Cl -178.6(4)
C16 C17 C22 Cl 1.4(7)
N3 C16 C17' C22' -146(3)
C8 C16 C17' C22' 49(4)
C17 C16 C17' C22' -12(2)
N3 C16 C17' C18' 56(3)
C8 C16 C17' C18' -109(2)
C17 C16 C17' C18' -170(6)
C22' C17' C18' C19' 23(4)
C16 C17' C18' C19' -179(3)
C17' C18' C19' C20' -19(4)
C18' C19' C20' C21' 13(6)
C19' C20' C21' C22' -13(6)
C20' C21' C22' C17' 18(5)
C20' C21' C22' Cl' -179(4)
C18' C17' C22' C21' -23(5)
C16 C17' C22' C21' 178(3)
C18' C17' C22' Cl' 177(2)
C16 C17' C22' Cl' 17(5)
C24 N5 C23 N4 -179.1(5)
C24 N5 C23 S -1.5(7)
N3 N4 C23 N5 -9.6(6)
N3 N4 C23 S 172.6(3)
